data_4349242
loop_
_publ_author_name
'Arlt, S\"oren'
'Harloff, J\"org'
'Schulz, Axel'
'Stoffers, Alrik'
'Villinger, Alexander'

_publ_section_title
;
 Cyanido Antimonate(III) and Bismuthate(III) Anions.
;
_journal_issue 23
_journal_name_full 'Inorganic chemistry'
_journal_page_first 12321
_journal_page_last 12328
_journal_paper_doi 10.1021/acs.inorgchem.6b02174
_journal_volume 55
_journal_year 2016
_chemical_formula_moiety 'C24 H20 P +, C N -'
_chemical_formula_sum 'C25 H20 N P'
_chemical_formula_weight 365.39
_space_group_crystal_system triclinic
_space_group_IT_number 2
_space_group_name_Hall '-P 1'
_space_group_name_H-M_alt 'P -1'
_atom_sites_solution_hydrogens geom
_audit_creation_method SHELXL-2013
_cell_angle_alpha 76.672(2)
_cell_angle_beta 72.971(2)
_cell_angle_gamma 78.550(2)
_cell_formula_units_Z 2
_cell_length_a 9.3380(3)
_cell_length_b 10.1722(4)
_cell_length_c 11.1302(4)
_cell_measurement_reflns_used 8165
_cell_measurement_temperature 173(2)
_cell_measurement_theta_max 31.59
_cell_measurement_theta_min 2.30
_cell_volume 973.86(6)
_computing_cell_refinement 'Bruker Apex V7.51A'
_computing_data_collection 'Bruker Apex V7.51A'
_computing_data_reduction 'Bruker SAINT'
_computing_molecular_graphics 'ORTEP-3v2.01 (Farrugia, 1997)'
_computing_publication_material SHELXL-2013
_computing_structure_refinement 'SHELXL-2013 (Sheldrick, 2013)'
_computing_structure_solution 'SHELXS-2013 (Sheldrick, 2013)'
_diffrn_ambient_temperature 173(2)
_diffrn_measured_fraction_theta_full 0.996
_diffrn_measured_fraction_theta_max 0.992
_diffrn_measurement_device_type 'Bruker Apex Kappa II-CCD-diffractometer'
_diffrn_measurement_method 'phi and omega scans'
_diffrn_radiation_monochromator graphite
_diffrn_radiation_source 'sealed tube'
_diffrn_radiation_type MoK\a
_diffrn_radiation_wavelength 0.71073
_diffrn_reflns_av_R_equivalents 0.0442
_diffrn_reflns_av_unetI/netI 0.0429
_diffrn_reflns_Laue_measured_fraction_full 0.996
_diffrn_reflns_Laue_measured_fraction_max 0.992
_diffrn_reflns_limit_h_max 13
_diffrn_reflns_limit_h_min -13
_diffrn_reflns_limit_k_max 14
_diffrn_reflns_limit_k_min -15
_diffrn_reflns_limit_l_max 16
_diffrn_reflns_limit_l_min -16
_diffrn_reflns_number 31673
_diffrn_reflns_point_group_measured_fraction_full 0.996
_diffrn_reflns_point_group_measured_fraction_max 0.992
_diffrn_reflns_theta_full 25.242
_diffrn_reflns_theta_max 31.994
_diffrn_reflns_theta_min 1.947
_exptl_absorpt_coefficient_mu 0.150
_exptl_absorpt_correction_T_max 0.7464
_exptl_absorpt_correction_T_min 0.7154
_exptl_absorpt_correction_type multi-scan
_exptl_absorpt_process_details '(SADABS; Sheldrick, 2004)'
_exptl_crystal_colour colourless
_exptl_crystal_density_diffrn 1.246
_exptl_crystal_description block
_exptl_crystal_F_000 384
_exptl_crystal_size_max 0.290
_exptl_crystal_size_mid 0.220
_exptl_crystal_size_min 0.110
_refine_diff_density_max 0.478
_refine_diff_density_min -0.328
_refine_diff_density_rms 0.050
_refine_ls_extinction_method none
_refine_ls_goodness_of_fit_ref 1.036
_refine_ls_hydrogen_treatment constr
_refine_ls_matrix_type full
_refine_ls_number_parameters 244
_refine_ls_number_reflns 6706
_refine_ls_number_restraints 0
_refine_ls_restrained_S_all 1.036
_refine_ls_R_factor_all 0.0690
_refine_ls_R_factor_gt 0.0462
_refine_ls_shift/su_max 0.000
_refine_ls_shift/su_mean 0.000
_refine_ls_structure_factor_coef Fsqd
_refine_ls_weighting_details 'w=1/[\s^2^(Fo^2^)+(0.0528P)^2^+0.2449P] where P=(Fo^2^+2Fc^2^)/3'
_refine_ls_weighting_scheme calc
_refine_ls_wR_factor_gt 0.1105
_refine_ls_wR_factor_ref 0.1235
_reflns_Friedel_coverage 0.000
_reflns_number_gt 4974
_reflns_number_total 6706
_reflns_threshold_expression 'I > 2\s(I)'
_cod_data_source_file ic6b02174_si_002.cif
_cod_data_source_block jb_as969_18_PPh4_CN
_cod_database_code 4349242
_shelx_space_group_comment
;
The symmetry employed for this shelxl refinement is uniquely defined
by the following loop, which should always be used as a source of
symmetry information in preference to the above space-group names.
They are only intended as comments.
;
_shelx_estimated_absorpt_t_min 0.958
_shelx_estimated_absorpt_t_max 0.984
_shelxl_version_number 2013-4

loop_
_space_group_symop_operation_xyz
'x, y, z'
'-x, -y, -z'

loop_
_atom_site_label
_atom_site_type_symbol
_atom_site_fract_x
_atom_site_fract_y
_atom_site_fract_z
_atom_site_U_iso_or_equiv
_atom_site_adp_type
_atom_site_occupancy
_atom_site_site_symmetry_order
_atom_site_calc_flag
_atom_site_refinement_flags_posn
_atom_site_refinement_flags_adp
_atom_site_refinement_flags_occupancy
N1 N 0.9974(7) 0.0307(5) 0.4757(5) 0.0506(4) Uani 0.5 1 d . . P
C1 C 1.0427(8) -0.0283(6) 0.5446(6) 0.0506(4) Uani 0.5 1 d . . P
N2 N 1.0326(8) -0.0040(6) -0.0267(6) 0.0506(4) Uani 0.5 1 d . . P
C2 C 0.9391(10) 0.0223(7) 0.0475(7) 0.0506(4) Uani 0.5 1 d . . P
P1 P 0.43273(3) 0.34301(3) 0.29874(3) 0.02328(9) Uani 1 1 d . . .
C3 C 0.42548(14) 0.24005(12) 0.45446(11) 0.0254(2) Uani 1 1 d . . .
C4 C 0.56038(16) 0.18759(14) 0.48911(13) 0.0313(3) Uani 1 1 d . . .
H4 H 0.6543 0.2070 0.4312 0.038 Uiso 1 1 calc R U .
C5 C 0.55690(18) 0.10690(15) 0.60844(14) 0.0366(3) Uani 1 1 d . . .
H5 H 0.6486 0.0715 0.6326 0.044 Uiso 1 1 calc R U .
C6 C 0.42070(18) 0.07782(14) 0.69219(13) 0.0352(3) Uani 1 1 d . . .
H6 H 0.4191 0.0226 0.7739 0.042 Uiso 1 1 calc R U .
C7 C 0.28634(17) 0.12844(15) 0.65816(13) 0.0367(3) Uani 1 1 d . . .
H7 H 0.1931 0.1071 0.7160 0.044 Uiso 1 1 calc R U .
C8 C 0.28785(16) 0.21022(15) 0.53976(13) 0.0334(3) Uani 1 1 d . . .
H8 H 0.1956 0.2459 0.5166 0.040 Uiso 1 1 calc R U .
C9 C 0.38948(14) 0.25476(12) 0.19441(11) 0.0245(2) Uani 1 1 d . . .
C10 C 0.26577(14) 0.18301(13) 0.24066(12) 0.0284(3) Uani 1 1 d . . .
H10 H 0.2078 0.1789 0.3269 0.034 Uiso 1 1 calc R U .
C11 C 0.22769(16) 0.11771(14) 0.16025(14) 0.0329(3) Uani 1 1 d . . .
H11 H 0.1437 0.0685 0.1917 0.040 Uiso 1 1 calc R U .
C12 C 0.31136(18) 0.12383(15) 0.03466(14) 0.0374(3) Uani 1 1 d . . .
H12 H 0.2846 0.0789 -0.0199 0.045 Uiso 1 1 calc R U .
C13 C 0.43375(18) 0.19500(16) -0.01187(14) 0.0400(3) Uani 1 1 d . . .
H13 H 0.4912 0.1984 -0.0982 0.048 Uiso 1 1 calc R U .
C14 C 0.47310(16) 0.26149(15) 0.06701(12) 0.0326(3) Uani 1 1 d . . .
H14 H 0.5565 0.3114 0.0346 0.039 Uiso 1 1 calc R U .
C15 C 0.29929(14) 0.49512(13) 0.31152(12) 0.0260(2) Uani 1 1 d . . .
C16 C 0.25193(14) 0.56599(13) 0.20323(12) 0.0291(3) Uani 1 1 d . . .
H16 H 0.2808 0.5277 0.1280 0.035 Uiso 1 1 calc R U .
C17 C 0.16260(16) 0.69251(14) 0.20579(15) 0.0356(3) Uani 1 1 d . . .
H17 H 0.1312 0.7415 0.1320 0.043 Uiso 1 1 calc R U .
C18 C 0.11934(16) 0.74713(14) 0.31652(15) 0.0371(3) Uani 1 1 d . . .
H18 H 0.0592 0.8341 0.3179 0.045 Uiso 1 1 calc R U .
C19 C 0.16304(17) 0.67606(15) 0.42509(15) 0.0388(3) Uani 1 1 d . . .
H19 H 0.1308 0.7134 0.5010 0.047 Uiso 1 1 calc R U .
C20 C 0.25381(16) 0.55045(14) 0.42304(13) 0.0348(3) Uani 1 1 d . . .
H20 H 0.2850 0.5022 0.4971 0.042 Uiso 1 1 calc R U .
C21 C 0.61941(14) 0.38885(13) 0.23349(12) 0.0261(2) Uani 1 1 d . . .
C22 C 0.64781(16) 0.51487(14) 0.24420(13) 0.0337(3) Uani 1 1 d . . .
H22 H 0.5666 0.5800 0.2778 0.040 Uiso 1 1 calc R U .
C23 C 0.79498(19) 0.54445(18) 0.20562(16) 0.0448(4) Uani 1 1 d . . .
H23 H 0.8150 0.6298 0.2131 0.054 Uiso 1 1 calc R U .
C24 C 0.91235(18) 0.44948(19) 0.15619(16) 0.0466(4) Uani 1 1 d . . .
H24 H 1.0132 0.4696 0.1311 0.056 Uiso 1 1 calc R U .
C25 C 0.88537(16) 0.32578(17) 0.14276(15) 0.0418(3) Uani 1 1 d . . .
H25 H 0.9669 0.2626 0.1062 0.050 Uiso 1 1 calc R U .
C26 C 0.73955(15) 0.29386(14) 0.18252(13) 0.0327(3) Uani 1 1 d . . .
H26 H 0.7209 0.2079 0.1753 0.039 Uiso 1 1 calc R U .

loop_
_atom_site_aniso_label
_atom_site_aniso_U_11
_atom_site_aniso_U_22
_atom_site_aniso_U_33
_atom_site_aniso_U_23
_atom_site_aniso_U_13
_atom_site_aniso_U_12
N1 0.050(2) 0.0604(11) 0.0515(18) -0.0314(9) -0.0110(8) -0.0083(12)
C1 0.050(2) 0.0604(11) 0.0515(18) -0.0314(9) -0.0110(8) -0.0083(12)
N2 0.050(2) 0.0604(11) 0.0515(18) -0.0314(9) -0.0110(8) -0.0083(12)
C2 0.050(2) 0.0604(11) 0.0515(18) -0.0314(9) -0.0110(8) -0.0083(12)
P1 0.02232(15) 0.02331(15) 0.02350(15) -0.00363(11) -0.00620(11) -0.00193(11)
C3 0.0286(6) 0.0243(6) 0.0234(5) -0.0042(4) -0.0081(4) -0.0022(4)
C4 0.0305(7) 0.0314(7) 0.0326(6) -0.0012(5) -0.0123(5) -0.0053(5)
C5 0.0417(8) 0.0333(7) 0.0367(7) -0.0002(6) -0.0201(6) -0.0021(6)
C6 0.0525(9) 0.0272(6) 0.0254(6) -0.0028(5) -0.0132(6) -0.0024(6)
C7 0.0396(8) 0.0381(7) 0.0266(6) -0.0035(5) -0.0010(5) -0.0064(6)
C8 0.0293(7) 0.0391(7) 0.0278(6) -0.0029(5) -0.0057(5) -0.0022(5)
C9 0.0254(6) 0.0225(5) 0.0257(5) -0.0030(4) -0.0089(4) -0.0015(4)
C10 0.0259(6) 0.0279(6) 0.0303(6) -0.0038(5) -0.0072(5) -0.0030(5)
C11 0.0312(7) 0.0288(6) 0.0418(7) -0.0038(5) -0.0146(6) -0.0064(5)
C12 0.0436(8) 0.0382(7) 0.0374(7) -0.0107(6) -0.0174(6) -0.0071(6)
C13 0.0468(9) 0.0484(9) 0.0280(6) -0.0100(6) -0.0085(6) -0.0126(7)
C14 0.0352(7) 0.0372(7) 0.0259(6) -0.0037(5) -0.0059(5) -0.0120(6)
C15 0.0222(6) 0.0252(6) 0.0299(6) -0.0055(5) -0.0063(5) -0.0017(4)
C16 0.0267(6) 0.0282(6) 0.0303(6) -0.0028(5) -0.0070(5) -0.0031(5)
C17 0.0313(7) 0.0297(7) 0.0426(8) -0.0001(6) -0.0122(6) -0.0005(5)
C18 0.0283(7) 0.0265(6) 0.0543(9) -0.0093(6) -0.0088(6) 0.0005(5)
C19 0.0361(7) 0.0363(7) 0.0449(8) -0.0178(6) -0.0082(6) 0.0017(6)
C20 0.0363(7) 0.0350(7) 0.0335(7) -0.0100(6) -0.0115(6) 0.0023(6)
C21 0.0253(6) 0.0274(6) 0.0251(5) -0.0022(4) -0.0076(4) -0.0039(5)
C22 0.0348(7) 0.0323(7) 0.0343(7) -0.0071(5) -0.0061(6) -0.0083(5)
C23 0.0434(9) 0.0487(9) 0.0475(9) -0.0116(7) -0.0065(7) -0.0232(7)
C24 0.0291(7) 0.0675(11) 0.0465(9) -0.0105(8) -0.0065(6) -0.0191(7)
C25 0.0249(7) 0.0533(9) 0.0451(8) -0.0106(7) -0.0071(6) -0.0015(6)
C26 0.0272(6) 0.0321(7) 0.0379(7) -0.0068(5) -0.0082(5) -0.0019(5)

loop_
_atom_type_symbol
_atom_type_description
_atom_type_scat_dispersion_real
_atom_type_scat_dispersion_imag
_atom_type_scat_source
C C 0.0033 0.0016 'International Tables Vol C Tables 4.2.6.8 and 6.1.1.4'
H H 0.0000 0.0000 'International Tables Vol C Tables 4.2.6.8 and 6.1.1.4'
N N 0.0061 0.0033 'International Tables Vol C Tables 4.2.6.8 and 6.1.1.4'
P P 0.1023 0.0942 'International Tables Vol C Tables 4.2.6.8 and 6.1.1.4'

loop_
_geom_angle_atom_site_label_1
_geom_angle_atom_site_label_2
_geom_angle_atom_site_label_3
_geom_angle
_geom_angle_site_symmetry_1
_geom_angle_site_symmetry_3
C1 N1 N1 107.9(12) 2_756 2_756
C1 N1 C1 136.1(9) 2_756 .
N1 N1 C1 28.2(5) 2_756 .
N1 C1 N1 43.9(9) 2_756 .
N1 C1 C1 29.6(7) 2_756 2_756
N1 C1 C1 14.2(3) . 2_756
C2 N2 N2 155(3) 2_755 2_755
C2 N2 C2 163(2) 2_755 .
N2 N2 C2 8.1(9) 2_755 .
N2 C2 N2 17(2) 2_755 .
N2 C2 C2 12.6(15) 2_755 2_755
N2 C2 C2 4.2(5) . 2_755
C15 P1 C21 108.94(6) . .
C15 P1 C9 107.97(6) . .
C21 P1 C9 110.19(6) . .
C15 P1 C3 110.07(6) . .
C21 P1 C3 107.60(6) . .
C9 P1 C3 112.05(6) . .
C4 C3 C8 119.85(12) . .
C4 C3 P1 118.96(10) . .
C8 C3 P1 121.19(10) . .
C5 C4 C3 119.70(13) . .
C5 C4 H4 120.1 . .
C3 C4 H4 120.1 . .
C6 C5 C4 120.17(13) . .
C6 C5 H5 119.9 . .
C4 C5 H5 119.9 . .
C5 C6 C7 120.52(13) . .
C5 C6 H6 119.7 . .
C7 C6 H6 119.7 . .
C6 C7 C8 119.99(13) . .
C6 C7 H7 120.0 . .
C8 C7 H7 120.0 . .
C7 C8 C3 119.77(13) . .
C7 C8 H8 120.1 . .
C3 C8 H8 120.1 . .
C10 C9 C14 119.73(12) . .
C10 C9 P1 118.91(9) . .
C14 C9 P1 121.31(10) . .
C11 C10 C9 119.75(12) . .
C11 C10 H10 120.1 . .
C9 C10 H10 120.1 . .
C12 C11 C10 120.30(13) . .
C12 C11 H11 119.8 . .
C10 C11 H11 119.8 . .
C13 C12 C11 120.26(13) . .
C13 C12 H12 119.9 . .
C11 C12 H12 119.9 . .
C12 C13 C14 120.25(13) . .
C12 C13 H13 119.9 . .
C14 C13 H13 119.9 . .
C13 C14 C9 119.71(13) . .
C13 C14 H14 120.1 . .
C9 C14 H14 120.1 . .
C16 C15 C20 119.87(11) . .
C16 C15 P1 118.58(9) . .
C20 C15 P1 121.24(10) . .
C17 C16 C15 119.90(12) . .
C17 C16 H16 120.0 . .
C15 C16 H16 120.0 . .
C18 C17 C16 119.76(13) . .
C18 C17 H17 120.1 . .
C16 C17 H17 120.1 . .
C19 C18 C17 120.64(13) . .
C19 C18 H18 119.7 . .
C17 C18 H18 119.7 . .
C18 C19 C20 120.05(13) . .
C18 C19 H19 120.0 . .
C20 C19 H19 120.0 . .
C19 C20 C15 119.76(13) . .
C19 C20 H20 120.1 . .
C15 C20 H20 120.1 . .
C22 C21 C26 119.81(12) . .
C22 C21 P1 119.82(10) . .
C26 C21 P1 120.11(10) . .
C23 C22 C21 119.73(13) . .
C23 C22 H22 120.1 . .
C21 C22 H22 120.1 . .
C24 C23 C22 119.79(14) . .
C24 C23 H23 120.1 . .
C22 C23 H23 120.1 . .
C25 C24 C23 121.00(14) . .
C25 C24 H24 119.5 . .
C23 C24 H24 119.5 . .
C24 C25 C26 119.93(14) . .
C24 C25 H25 120.0 . .
C26 C25 H25 120.0 . .
C25 C26 C21 119.72(13) . .
C25 C26 H26 120.1 . .
C21 C26 H26 120.1 . .

loop_
_geom_bond_atom_site_label_1
_geom_bond_atom_site_label_2
_geom_bond_distance
_geom_bond_site_symmetry_2
N1 C1 0.498(6) 2_756
N1 N1 0.730(8) 2_756
N1 C1 1.002(4) .
C1 N1 0.498(6) 2_756
C1 C1 1.404(9) 2_756
N2 C2 0.351(5) 2_755
N2 N2 0.721(7) 2_755
N2 C2 1.050(4) .
C2 N2 0.351(5) 2_755
C2 C2 1.390(8) 2_755
P1 C15 1.7887(12) .
P1 C21 1.7913(13) .
P1 C9 1.7934(12) .
P1 C3 1.7967(13) .
C3 C4 1.3939(19) .
C3 C8 1.3973(18) .
C4 C5 1.3863(19) .
C4 H4 0.9500 .
C5 C6 1.379(2) .
C5 H5 0.9500 .
C6 C7 1.384(2) .
C6 H6 0.9500 .
C7 C8 1.3846(19) .
C7 H7 0.9500 .
C8 H8 0.9500 .
C9 C10 1.3948(18) .
C9 C14 1.3975(17) .
C10 C11 1.3867(19) .
C10 H10 0.9500 .
C11 C12 1.381(2) .
C11 H11 0.9500 .
C12 C13 1.381(2) .
C12 H12 0.9500 .
C13 C14 1.3873(19) .
C13 H13 0.9500 .
C14 H14 0.9500 .
C15 C16 1.3975(18) .
C15 C20 1.3986(18) .
C16 C17 1.3891(18) .
C16 H16 0.9500 .
C17 C18 1.388(2) .
C17 H17 0.9500 .
C18 C19 1.385(2) .
C18 H18 0.9500 .
C19 C20 1.3870(19) .
C19 H19 0.9500 .
C20 H20 0.9500 .
C21 C22 1.3971(19) .
C21 C26 1.4013(18) .
C22 C23 1.387(2) .
C22 H22 0.9500 .
C23 C24 1.382(2) .
C23 H23 0.9500 .
C24 C25 1.380(2) .
C24 H24 0.9500 .
C25 C26 1.383(2) .
C25 H25 0.9500 .
C26 H26 0.9500 .

loop_
_geom_torsion_atom_site_label_1
_geom_torsion_atom_site_label_2
_geom_torsion_atom_site_label_3
_geom_torsion_atom_site_label_4
_geom_torsion
_geom_torsion_site_symmetry_1
_geom_torsion_site_symmetry_4
C1 N1 C1 N1 -0.003(7) 2_756 2_756
N1 N1 C1 C1 0.003(6) 2_756 2_756
C2 N2 C2 N2 0.03(4) 2_755 2_755
N2 N2 C2 C2 -0.03(3) 2_755 2_755
C15 P1 C3 C4 -132.17(10) . .
C21 P1 C3 C4 -13.59(12) . .
C9 P1 C3 C4 107.68(11) . .
C15 P1 C3 C8 48.91(12) . .
C21 P1 C3 C8 167.49(11) . .
C9 P1 C3 C8 -71.24(12) . .
C8 C3 C4 C5 -0.5(2) . .
P1 C3 C4 C5 -179.40(10) . .
C3 C4 C5 C6 0.5(2) . .
C4 C5 C6 C7 0.1(2) . .
C5 C6 C7 C8 -0.7(2) . .
C6 C7 C8 C3 0.7(2) . .
C4 C3 C8 C7 -0.1(2) . .
P1 C3 C8 C7 178.78(10) . .
C15 P1 C9 C10 -75.94(11) . .
C21 P1 C9 C10 165.19(10) . .
C3 P1 C9 C10 45.43(12) . .
C15 P1 C9 C14 101.32(11) . .
C21 P1 C9 C14 -17.55(13) . .
C3 P1 C9 C14 -137.31(11) . .
C14 C9 C10 C11 0.68(19) . .
P1 C9 C10 C11 177.98(10) . .
C9 C10 C11 C12 -0.2(2) . .
C10 C11 C12 C13 0.0(2) . .
C11 C12 C13 C14 -0.3(2) . .
C12 C13 C14 C9 0.8(2) . .
C10 C9 C14 C13 -1.0(2) . .
P1 C9 C14 C13 -178.21(11) . .
C21 P1 C15 C16 82.64(11) . .
C9 P1 C15 C16 -37.02(12) . .
C3 P1 C15 C16 -159.61(10) . .
C21 P1 C15 C20 -91.10(12) . .
C9 P1 C15 C20 149.24(11) . .
C3 P1 C15 C20 26.65(13) . .
C20 C15 C16 C17 1.4(2) . .
P1 C15 C16 C17 -172.42(10) . .
C15 C16 C17 C18 -0.8(2) . .
C16 C17 C18 C19 -0.7(2) . .
C17 C18 C19 C20 1.5(2) . .
C18 C19 C20 C15 -0.8(2) . .
C16 C15 C20 C19 -0.6(2) . .
P1 C15 C20 C19 173.05(11) . .
C15 P1 C21 C22 22.85(13) . .
C9 P1 C21 C22 141.12(11) . .
C3 P1 C21 C22 -96.45(11) . .
C15 P1 C21 C26 -163.10(11) . .
C9 P1 C21 C26 -44.82(12) . .
C3 P1 C21 C26 77.60(12) . .
C26 C21 C22 C23 -0.7(2) . .
P1 C21 C22 C23 173.35(11) . .
C21 C22 C23 C24 0.4(2) . .
C22 C23 C24 C25 0.9(3) . .
C23 C24 C25 C26 -1.9(3) . .
C24 C25 C26 C21 1.5(2) . .
C22 C21 C26 C25 -0.2(2) . .
P1 C21 C26 C25 -174.28(11) . .
